data_2005629
loop_
_publ_author_name
'Kreiter, C. G.'
'Meuser, R.'
'Frank, W.'
'M\"uller-Becker, S.'

_publ_section_title
;Photochemical Reactions of Transition Metal Organyl Complexes with Olefins.
 15.
 Tricarbonyl(\h^4^-1,3-butadiene)-\m-hydrido-(\m-\h^1:5^-indene-1,1-diyl)(\h^5^-indenyl)-dimolybdenum(<i>Mo</i>---<i>Mo</i>)
;
_journal_issue 11
_journal_name_full 'Acta Crystallographica Section C'
_journal_page_first 2701
_journal_page_last 2703
_journal_paper_doi 10.1107/S0108270196008165
_journal_volume 52
_journal_year 1996
_chemical_formula_iupac '[Mo2 (H)(C9 H6)(C9 H7)(C4 H6)(C O)3]'
_chemical_formula_sum 'C25 H20 Mo2 O3'
_chemical_formula_weight 560.29
_chemical_name_systematic
;
(\h^4^-1,3-butadiene)tricarbonyl-\m-hydrido(\m-\h^1:5^-indene-1,1-diyl)-
(\h^5^indenyl)dimolybdenum
;
_space_group_IT_number 2
_symmetry_cell_setting triclinic
_symmetry_space_group_name_Hall '-P 1'
_symmetry_space_group_name_H-M 'P -1'
_audit_creation_method SHELXL
_cell_angle_alpha 80.29(2)
_cell_angle_beta 87.94(2)
_cell_angle_gamma 75.43(2)
_cell_formula_units_Z 2
_cell_length_a 9.558(2)
_cell_length_b 10.454(2)
_cell_length_c 11.009(2)
_cell_measurement_reflns_used 50
_cell_measurement_temperature 291(2)
_cell_measurement_theta_max 30.0
_cell_measurement_theta_min 28.0
_cell_volume 1049.4(4)
_computing_cell_refinement 'CAD4 Software'
_computing_data_collection 'CAD4 Software (Enraf-Nonius, 1989)'
_computing_data_reduction 'XCAD4 (Harms, 1993)'
_computing_molecular_graphics 'SHELXTL-Plus (Sheldrick, 1991)'
_computing_publication_material SHELXL93
_computing_structure_refinement 'SHELXL93 (Sheldrick, 1993)'
_computing_structure_solution 'SHELXS86 (Sheldrick, 1990)'
_diffrn_ambient_temperature 291(2)
_diffrn_measurement_device 'Enraf-Nonius CAD4 4-circle'
_diffrn_measurement_method '\w/\q scan'
_diffrn_radiation_monochromator graphite
_diffrn_radiation_source 'fine-focus sealed tube'
_diffrn_radiation_type MoK\a
_diffrn_radiation_wavelength 0.71069
_diffrn_reflns_av_R_equivalents 0.0184
_diffrn_reflns_av_sigmaI/netI 0.0122
_diffrn_reflns_limit_h_max 11
_diffrn_reflns_limit_h_min 0
_diffrn_reflns_limit_k_max 12
_diffrn_reflns_limit_k_min -12
_diffrn_reflns_limit_l_max 13
_diffrn_reflns_limit_l_min -13
_diffrn_reflns_number 3698
_diffrn_reflns_theta_max 24.97
_diffrn_reflns_theta_min 2.04
_diffrn_standards_decay_% 7
_diffrn_standards_interval_time 60
_diffrn_standards_number 3
_exptl_absorpt_coefficient_mu 1.219
_exptl_absorpt_correction_T_max 0.89
_exptl_absorpt_correction_T_min 0.82
_exptl_absorpt_correction_type \y-scans
_exptl_crystal_colour 'dark red'
_exptl_crystal_density_diffrn 1.773
_exptl_crystal_description needle
_exptl_crystal_F_000 556
_exptl_crystal_size_max 0.6
_exptl_crystal_size_mid 0.2
_exptl_crystal_size_min 0.1
_refine_diff_density_max 0.347
_refine_diff_density_min -0.431
_refine_ls_extinction_coef 0.0147(4)
_refine_ls_extinction_method SHELXL
_refine_ls_goodness_of_fit_all 1.875
_refine_ls_goodness_of_fit_obs 1.927
_refine_ls_hydrogen_treatment refall
_refine_ls_matrix_type full
_refine_ls_number_parameters 352
_refine_ls_number_reflns 3533
_refine_ls_number_restraints 0
_refine_ls_restrained_S_all 1.857
_refine_ls_restrained_S_obs 1.927
_refine_ls_R_factor_all 0.0254
_refine_ls_R_factor_obs 0.0221
_refine_ls_shift/esd_max -0.013
_refine_ls_shift/esd_mean 0.001
_refine_ls_structure_factor_coef Fsqd
_refine_ls_weighting_details 'w = 1/[\s^2^(Fo^2^)+(0.0056P)^2^+0.4262P] where P=(Fo^2^+2Fc^2^)/3'
_refine_ls_weighting_scheme calc
_refine_ls_wR_factor_all 0.0501
_refine_ls_wR_factor_obs 0.0495
_reflns_number_observed 3331
_reflns_number_total 3641
_reflns_observed_criterion >2sigma(I)
_cod_data_source_file jz1134.cif
_cod_data_source_block shelxl609
_cod_depositor_comments
;
The following automatic conversions were performed:

'_refine_ls_weighting_scheme' value 'calc w =
1/[\s^2^(Fo^2^)+(0.0056P)^2^+0.4262P] where P=(Fo^2^+2Fc^2^)/3' was
changed to 'calc'. New tag '_refine_ls_weighting_details' was
created. The value of the new tag was set to 'w =
1/[\s^2^(Fo^2^)+(0.0056P)^2^+0.4262P] where P=(Fo^2^+2Fc^2^)/3'.

Automatic conversion script
Id: cif_fix_values 3143 2015-03-26 13:38:13Z robertas 
;
_cod_database_code 2005629

loop_
_symmetry_equiv_pos_as_xyz
'x, y, z'
'-x, -y, -z'

loop_
_atom_site_aniso_label
_atom_site_aniso_U_11
_atom_site_aniso_U_22
_atom_site_aniso_U_33
_atom_site_aniso_U_12
_atom_site_aniso_U_13
_atom_site_aniso_U_23
Mo1 0.03068(15) 0.0440(2) 0.0366(2) -0.00761(11) -0.00248(11) -0.01099(12)
Mo2 0.0377(2) 0.02932(14) 0.03265(15) -0.01053(11) 0.00219(10) -0.00627(10)
O1 0.072(2) 0.085(2) 0.149(3) 0.012(2) 0.005(2) -0.068(2)
O2 0.072(2) 0.144(3) 0.047(2) -0.052(2) 0.0150(14) -0.010(2)
O3 0.139(3) 0.092(2) 0.051(2) -0.051(2) 0.043(2) -0.021(2)
C1 0.044(2) 0.070(3) 0.068(2) -0.007(2) 0.000(2) -0.025(2)
C2 0.036(2) 0.081(3) 0.055(2) -0.022(2) -0.001(2) -0.015(2)
C3 0.070(2) 0.046(2) 0.053(2) -0.025(2) 0.011(2) -0.014(2)
C4 0.075(3) 0.032(2) 0.051(2) -0.009(2) -0.009(2) 0.000(2)
C5 0.063(2) 0.029(2) 0.042(2) -0.0086(15) 0.002(2) -0.0102(13)
C6 0.062(2) 0.032(2) 0.042(2) -0.0192(15) -0.005(2) -0.0079(14)
C7 0.062(2) 0.046(2) 0.061(2) -0.030(2) 0.003(2) -0.013(2)
C11 0.046(2) 0.054(2) 0.046(2) -0.017(2) -0.0102(15) -0.017(2)
C12 0.048(2) 0.070(3) 0.056(2) -0.027(2) -0.006(2) -0.016(2)
C13 0.036(2) 0.083(3) 0.065(3) -0.010(2) -0.011(2) -0.028(2)
C14 0.059(2) 0.057(2) 0.048(2) -0.001(2) -0.024(2) -0.010(2)
C15 0.052(2) 0.057(2) 0.036(2) -0.011(2) -0.0099(15) -0.015(2)
C16 0.085(3) 0.069(3) 0.038(2) -0.024(2) 0.001(2) -0.013(2)
C17 0.071(3) 0.091(3) 0.052(2) -0.019(2) 0.011(2) -0.038(2)
C18 0.067(3) 0.063(3) 0.069(3) -0.003(2) -0.009(2) -0.038(2)
C19 0.063(2) 0.051(2) 0.060(2) -0.016(2) -0.012(2) -0.021(2)
C21 0.036(2) 0.0253(14) 0.037(2) -0.0084(12) -0.0044(12) 0.0024(12)
C22 0.0331(15) 0.0267(14) 0.041(2) -0.0109(12) 0.0000(12) -0.0036(12)
C23 0.042(2) 0.0285(15) 0.048(2) -0.0104(13) 0.0035(14) -0.0132(13)
C24 0.032(2) 0.033(2) 0.066(2) -0.0047(13) 0.008(2) -0.0134(15)
C25 0.035(2) 0.0251(14) 0.054(2) -0.0049(12) -0.0106(14) -0.0009(13)
C26 0.040(2) 0.037(2) 0.072(3) -0.0087(15) -0.017(2) -0.001(2)
C27 0.066(3) 0.042(2) 0.059(2) -0.016(2) -0.034(2) 0.004(2)
C28 0.072(3) 0.045(2) 0.036(2) -0.017(2) -0.011(2) -0.001(2)
C29 0.047(2) 0.040(2) 0.036(2) -0.0119(15) -0.0013(15) 0.0002(13)

loop_
_atom_site_label
_atom_site_occupancy
_atom_site_fract_x
_atom_site_fract_y
_atom_site_fract_z
_atom_site_U_iso_or_equiv
_atom_site_thermal_displace_type
_atom_site_calc_flag
_atom_site_type_symbol
Mo1 1 0.94785(3) 0.76004(3) 0.73003(2) 0.03679(9) Uani d Mo
Mo2 1 0.65329(3) 0.66667(2) 0.73107(2) 0.03273(9) Uani d Mo
O1 1 1.0972(3) 0.4878(3) 0.6548(4) 0.1017(12) Uani d O
O2 1 1.0450(3) 0.8336(4) 0.4607(2) 0.0844(10) Uani d O
O3 1 0.5478(4) 0.6405(3) 1.0016(3) 0.0901(10) Uani d O
C1 1 1.0389(4) 0.5896(4) 0.6833(4) 0.0602(10) Uani d C
C2 1 1.0051(4) 0.8088(4) 0.5604(3) 0.0556(9) Uani d C
C3 1 0.5900(4) 0.6443(3) 0.9023(3) 0.0544(9) Uani d C
C4 1 0.7651(5) 0.4387(3) 0.7914(4) 0.0540(9) Uani d C
C5 1 0.7422(4) 0.4716(3) 0.6634(3) 0.0445(8) Uani d C
C6 1 0.5994(4) 0.5246(3) 0.6207(3) 0.0435(8) Uani d C
C7 1 0.4851(5) 0.5444(4) 0.7024(4) 0.0531(9) Uani d C
C11 1 0.9506(4) 0.9312(3) 0.8604(3) 0.0462(8) Uani d C
C12 1 1.0754(4) 0.9019(4) 0.7871(4) 0.0548(9) Uani d C
C13 1 1.1530(4) 0.7703(4) 0.8280(4) 0.0599(10) Uani d C
C14 1 1.0716(4) 0.7095(4) 0.9160(4) 0.0562(10) Uani d C
C15 1 0.9461(4) 0.8107(3) 0.9418(3) 0.0480(8) Uani d C
C16 1 0.8344(5) 0.8121(5) 1.0284(4) 0.0628(11) Uani d C
C17 1 0.7357(5) 0.9301(5) 1.0353(4) 0.0687(12) Uani d C
C18 1 0.7413(5) 1.0487(4) 0.9554(4) 0.0652(11) Uani d C
C19 1 0.8443(4) 1.0503(4) 0.8684(4) 0.0556(9) Uani d C
C21 1 0.6630(3) 0.8213(3) 0.5475(3) 0.0334(6) Uani d C
C22 1 0.7355(3) 0.8444(3) 0.6520(3) 0.0332(6) Uani d C
C23 1 0.6213(3) 0.8877(3) 0.7364(3) 0.0384(7) Uani d C
C24 1 0.4882(3) 0.8771(3) 0.6934(3) 0.0438(8) Uani d C
C25 1 0.5112(3) 0.8416(3) 0.5733(3) 0.0388(7) Uani d C
C26 1 0.4149(4) 0.8250(3) 0.4856(4) 0.0502(9) Uani d C
C27 1 0.4692(4) 0.7885(3) 0.3782(4) 0.0556(10) Uani d C
C28 1 0.6182(4) 0.7616(3) 0.3539(3) 0.0509(9) Uani d C
C29 1 0.7139(4) 0.7764(3) 0.4354(3) 0.0416(7) Uani d C
H1 1 0.8262(33) 0.6527(31) 0.7982(29) 0.052(9) Uiso d H
H41 1 0.8691(41) 0.4205(35) 0.8186(33) 0.063(11) Uiso d H
H42 1 0.7011(39) 0.4047(36) 0.8368(33) 0.056(11) Uiso d H
H51 1 0.8199(35) 0.4711(32) 0.6114(30) 0.047(9) Uiso d H
H61 1 0.5842(35) 0.5548(32) 0.5448(31) 0.047(10) Uiso d H
H71 1 0.4823(39) 0.4890(38) 0.7764(36) 0.064(12) Uiso d H
H72 1 0.3892(41) 0.5946(36) 0.6758(33) 0.060(11) Uiso d H
H121 1 1.1018(41) 0.9561(37) 0.7391(35) 0.059(13) Uiso d H
H141 1 1.0908(37) 0.6279(35) 0.9537(32) 0.050(10) Uiso d H
H131 1 1.2351(41) 0.7299(37) 0.8043(34) 0.061(12) Uiso d H
H161 1 0.8304(42) 0.7419(39) 1.0730(37) 0.067(13) Uiso d H
H171 1 0.6619(43) 0.9323(39) 1.0913(37) 0.073(13) Uiso d H
H181 1 0.6747(43) 1.1266(41) 0.9617(36) 0.074(13) Uiso d H
H191 1 0.8517(36) 1.1316(36) 0.8159(32) 0.055(10) Uiso d H
H231 1 0.6401(30) 0.9104(28) 0.8144(27) 0.035(8) Uiso d H
H241 1 0.4008(37) 0.8947(32) 0.7396(31) 0.054(10) Uiso d H
H261 1 0.3183(38) 0.8413(32) 0.5043(30) 0.050(10) Uiso d H
H271 1 0.4091(39) 0.7770(35) 0.3228(34) 0.062(11) Uiso d H
H281 1 0.6506(36) 0.7299(34) 0.2876(33) 0.053(10) Uiso d H
H291 1 0.8111(35) 0.7569(30) 0.4195(28) 0.042(9) Uiso d H

loop_
_atom_type_symbol
_atom_type_description
_atom_type_scat_dispersion_real
_atom_type_scat_dispersion_imag
_atom_type_scat_source
H H 0.0000 0.0000 'International Tables Vol C Tables 4.2.6.8 and 6.1.1.4'
C C 0.0033 0.0016 'International Tables Vol C Tables 4.2.6.8 and 6.1.1.4'
O O 0.0106 0.0060 'International Tables Vol C Tables 4.2.6.8 and 6.1.1.4'
Mo Mo -1.6832 0.6857 'International Tables Vol C Tables 4.2.6.8 and 6.1.1.4'

loop_
_geom_angle_atom_site_label_1
_geom_angle_atom_site_label_2
_geom_angle_atom_site_label_3
_geom_angle
_geom_angle_publ_flag
C1 Mo1 C2 77.0(2) yes
C1 Mo1 C11 148.50(13) ?
C1 Mo1 C12 123.36(15) ?
C1 Mo1 C13 93.0(2) ?
C1 Mo1 C14 93.3(2) ?
C1 Mo1 C15 124.68(14) ?
C1 Mo1 C22 112.84(13) yes
C1 Mo1 IN1 119.4 yes
C2 Mo1 C22 82.11(13) yes
C2 Mo1 IN1 118.3 yes
C2 Mo1 C11 113.38(14) ?
C2 Mo1 C12 88.37(15) ?
C2 Mo1 C13 98.61(15) ?
C2 Mo1 C14 132.79(15) ?
C2 Mo1 C15 144.88(14) ?
C12 Mo1 C11 34.06(12) ?
C12 Mo1 C15 56.95(13) ?
C13 Mo1 C11 56.83(13) ?
C13 Mo1 C12 35.16(14) ?
C13 Mo1 C14 35.04(14) ?
C13 Mo1 C15 57.08(13) ?
C14 Mo1 C11 57.28(13) ?
C14 Mo1 C12 58.6(2) ?
C14 Mo1 C15 34.81(12) ?
C15 Mo1 C11 33.47(11) ?
C22 Mo1 C11 98.30(11) ?
C22 Mo1 C12 118.85(13) ?
C22 Mo1 C13 153.44(13) ?
C22 Mo1 C14 141.66(13) ?
C22 Mo1 C15 108.40(11) ?
C22 Mo1 IN1 126.7 yes
C1 Mo1 Mo2 85.67(11) ?
C2 Mo1 Mo2 109.26(10) ?
C11 Mo1 Mo2 115.79(8) ?
C12 Mo1 Mo2 149.47(10) ?
C13 Mo1 Mo2 150.97(12) ?
C14 Mo1 Mo2 116.00(12) ?
C15 Mo1 Mo2 100.41(8) ?
C22 Mo1 Mo2 43.97(7) ?
C1 Mo1 H1 77.2(10) ?
C2 Mo1 H1 131.4(10) ?
C11 Mo1 H1 110.2(10) ?
C12 Mo1 H1 140.1(10) ?
C13 Mo1 H1 123.2(10) ?
C14 Mo1 H1 89.1(10) ?
C15 Mo1 H1 83.1(10) ?
C22 Mo1 H1 71.1(10) ?
Mo2 Mo1 H1 28.4(10) ?
C3 Mo2 C4 80.73(15) ?
C3 Mo2 C5 113.19(13) ?
C3 Mo2 C6 114.49(13) ?
C3 Mo2 C7 84.13(14) ?
C3 Mo2 C21 145.95(12) ?
C3 Mo2 C22 120.09(12) yes
C3 Mo2 IN2 115.4 yes
C3 Mo2 BU 98.9 yes
C3 Mo2 C23 88.29(13) ?
C3 Mo2 C24 89.58(14) ?
C3 Mo2 C25 121.13(14) ?
C4 Mo2 C7 72.3(2) ?
C4 Mo2 C21 132.89(13) ?
C4 Mo2 C25 147.26(12) ?
C5 Mo2 C4 35.56(12) ?
C5 Mo2 C7 63.77(14) ?
C5 Mo2 C21 100.65(11) ?
C5 Mo2 C23 156.76(12) ?
C5 Mo2 C24 145.70(12) ?
C5 Mo2 C25 112.94(11) ?
C6 Mo2 C4 63.27(13) ?
C6 Mo2 C5 36.54(12) ?
C6 Mo2 C7 35.11(13) ?
C6 Mo2 C21 90.31(11) ?
C6 Mo2 C23 142.44(12) ?
C6 Mo2 C24 111.49(12) ?
C6 Mo2 C25 84.61(11) ?
C7 Mo2 C21 108.72(13) ?
C7 Mo2 C25 85.20(13) ?
C21 Mo2 C25 34.49(10) ?
C22 Mo2 C4 133.47(14) ?
C22 Mo2 C5 119.49(12) ?
C22 Mo2 C6 124.55(12) ?
C22 Mo2 C7 143.99(13) ?
C22 Mo2 C23 37.45(10) ?
C22 Mo2 C24 61.53(11) ?
C22 Mo2 C21 36.45(10) ?
C22 Mo2 C25 59.90(10) ?
C22 Mo2 BU 140.0 yes
C23 Mo2 C4 153.72(13) ?
C23 Mo2 C7 130.45(13) ?
C23 Mo2 C21 59.10(11) ?
C23 Mo2 C24 35.56(11) ?
C23 Mo2 C25 57.83(11) ?
C24 Mo2 C4 164.93(14) ?
C24 Mo2 C7 95.34(13) ?
C24 Mo2 C21 58.59(11) ?
C24 Mo2 C25 34.47(11) ?
IN2 Mo2 BU 135.6 yes
C3 Mo2 Mo1 106.38(11) ?
C4 Mo2 Mo1 94.36(12) ?
C5 Mo2 Mo1 98.16(10) ?
C6 Mo2 Mo1 127.82(9) ?
C7 Mo2 Mo1 161.81(10) ?
C21 Mo2 Mo1 70.95(7) ?
C22 Mo2 Mo1 41.94(7) ?
C23 Mo2 Mo1 65.86(8) ?
C24 Mo2 Mo1 99.46(8) ?
C25 Mo2 Mo1 101.14(7) ?
C3 Mo2 H1 83.9(10) ?
C4 Mo2 H1 71.6(10) ?
C5 Mo2 H1 89.8(10) ?
C6 Mo2 H1 126.2(10) ?
C7 Mo2 H1 143.3(10) ?
C21 Mo2 H1 100.4(10) ?
C22 Mo2 H1 70.3(10) ?
C23 Mo2 H1 83.6(10) ?
C24 Mo2 H1 119.1(10) ?
C25 Mo2 H1 130.2(10) ?
Mo1 Mo2 H1 29.7(10) ?
O1 C1 Mo1 178.2(3) yes
O2 C2 Mo1 176.9(3) yes
O3 C3 Mo2 175.2(3) yes
C5 C4 Mo2 68.2(2) ?
C5 C4 H41 115.(2) ?
Mo2 C4 H41 114.(2) ?
C5 C4 H42 118.(2) ?
Mo2 C4 H42 106.(2) ?
H41 C4 H42 122.(3) ?
C4 C5 C6 117.7(4) ?
C4 C5 Mo2 76.2(2) ?
C6 C5 Mo2 71.3(2) ?
C4 C5 H51 120.(2) ?
C6 C5 H51 122.(2) ?
Mo2 C5 H51 114.(2) ?
C7 C6 C5 121.0(3) ?
C7 C6 Mo2 77.1(2) ?
C5 C6 Mo2 72.1(2) ?
C7 C6 H61 119.(2) ?
C5 C6 H61 119.(2) ?
Mo2 C6 H61 115.(2) ?
C6 C7 Mo2 67.8(2) ?
C6 C7 H71 124.(2) ?
Mo2 C7 H71 106.(2) ?
C6 C7 H72 122.(2) ?
Mo2 C7 H72 117.(2) ?
H71 C7 H72 111.(3) ?
C19 C11 C12 132.8(4) ?
C19 C11 C15 119.9(3) ?
C12 C11 C15 107.3(3) ?
C19 C11 Mo1 128.0(2) ?
C12 C11 Mo1 66.5(2) ?
C15 C11 Mo1 73.0(2) ?
C13 C12 C11 108.7(4) ?
C13 C12 Mo1 72.1(2) ?
C11 C12 Mo1 79.4(2) ?
C13 C12 H121 127.(3) ?
C11 C12 H121 124.(3) ?
Mo1 C12 H121 123.(3) ?
C12 C13 C14 108.8(4) ?
C12 C13 Mo1 72.8(2) ?
C14 C13 Mo1 72.9(2) ?
C12 C13 H131 128.(3) ?
C14 C13 H131 123.(3) ?
Mo1 C13 H131 119.(3) ?
C13 C14 C15 107.8(4) ?
C13 C14 Mo1 72.1(2) ?
C15 C14 Mo1 78.7(2) ?
C13 C14 H141 129.(2) ?
C15 C14 H141 123.(2) ?
Mo1 C14 H141 118.(2) ?
C16 C15 C11 119.4(3) ?
C16 C15 C14 133.7(4) ?
C11 C15 C14 106.9(3) ?
C16 C15 Mo1 127.3(2) ?
C11 C15 Mo1 73.5(2) ?
C14 C15 Mo1 66.5(2) ?
C17 C16 C15 118.9(4) ?
C17 C16 H161 122.(3) ?
C15 C16 H161 119.(3) ?
C16 C17 C18 121.4(4) ?
C16 C17 H171 120.(3) ?
C18 C17 H171 119.(3) ?
C19 C18 C17 121.3(4) ?
C19 C18 H181 119.(3) ?
C17 C18 H181 120.(3) ?
C18 C19 C11 119.0(4) ?
C18 C19 H191 122.(2) ?
C11 C19 H191 119.(2) ?
C29 C21 C25 118.0(3) ?
C29 C21 C22 132.9(3) ?
C25 C21 C22 109.0(3) ?
C29 C21 Mo2 121.2(2) ?
C25 C21 Mo2 75.8(2) ?
C22 C21 Mo2 66.09(15) ?
C23 C22 C21 104.9(2) yes
C23 C22 Mo1 116.5(2) yes
C21 C22 Mo1 133.0(2) yes
C23 C22 Mo2 72.6(2) yes
C21 C22 Mo2 77.5(2) yes
Mo1 C22 Mo2 94.09(11) yes
C24 C23 C22 110.3(3) ?
C24 C23 Mo2 75.3(2) ?
C22 C23 Mo2 70.0(2) ?
C24 C23 H231 127.2(17) ?
C22 C23 H231 122.2(17) ?
Mo2 C23 H231 116.1(17) ?
C25 C24 C23 107.7(3) ?
C25 C24 Mo2 77.2(2) ?
C23 C24 Mo2 69.1(2) ?
C25 C24 H241 129.(2) ?
C23 C24 H241 123.(2) ?
Mo2 C24 H241 121.(2) ?
C24 C25 C26 131.8(3) ?
C24 C25 C21 107.6(3) ?
C26 C25 C21 120.6(3) ?
C24 C25 Mo2 68.3(2) ?
C26 C25 Mo2 127.1(2) ?
C21 C25 Mo2 69.7(2) ?
C27 C26 C25 118.5(3) ?
C27 C26 H261 123.(2) ?
C25 C26 H261 118.(2) ?
C26 C27 C28 121.7(3) ?
C26 C27 H271 119.(2) ?
C28 C27 H271 119.(2) ?
C29 C28 C27 121.5(4) ?
C29 C28 H281 119.(2) ?
C27 C28 H281 119.(2) ?
C28 C29 C21 119.5(3) ?
C28 C29 H291 121.(2) ?
C21 C29 H291 120.(2) ?
Mo1 H1 Mo2 122.(2) yes

loop_
_geom_bond_atom_site_label_1
_geom_bond_atom_site_label_2
_geom_bond_distance
_geom_bond_publ_flag
Mo1 Mo2 3.2024(7) yes
Mo1 C1 1.921(4) yes
Mo1 C2 1.948(4) yes
Mo1 C11 2.481(3) yes
Mo1 C12 2.315(4) yes
Mo1 C13 2.306(3) yes
Mo1 C14 2.316(3) yes
Mo1 C15 2.475(3) yes
Mo1 C22 2.146(3) yes
Mo1 H1 1.87(3) yes
Mo2 C3 1.954(4) yes
Mo2 C4 2.345(3) yes
Mo2 C5 2.243(3) yes
Mo2 C6 2.233(3) yes
Mo2 C7 2.351(3) yes
Mo2 C21 2.380(3) yes
Mo2 C22 2.229(3) yes
Mo2 C23 2.264(3) yes
Mo2 C24 2.344(3) yes
Mo2 C25 2.460(3) yes
Mo2 H1 1.80(3) yes
O1 C1 1.159(4) yes
O2 C2 1.158(4) yes
O3 C3 1.149(4) yes
C4 C5 1.405(5) yes
C5 C6 1.403(5) yes
C6 C7 1.387(5) yes
C11 C19 1.408(5) yes
C11 C12 1.414(5) yes
C11 C15 1.427(5) yes
C12 C13 1.396(6) yes
C13 C14 1.391(6) yes
C14 C15 1.441(5) yes
C15 C16 1.404(5) yes
C16 C17 1.363(6) yes
C17 C18 1.406(6) yes
C18 C19 1.350(6) yes
C21 C22 1.449(4) yes
C21 C25 1.437(4) yes
C21 C29 1.420(4) yes
C22 C23 1.443(4) yes
C23 C24 1.409(4) yes
C24 C25 1.428(5) yes
C25 C26 1.418(4) yes
C26 C27 1.349(5) yes
C27 C28 1.405(5) yes
C28 C29 1.358(5) yes
C4 H41 1.01(4) ?
C4 H42 0.88(4) ?
C5 H51 0.92(3) ?
C6 H61 0.85(3) ?
C7 H71 0.92(4) ?
C7 H72 0.96(4) ?
C12 H121 0.79(4) ?
C13 H131 0.85(4) ?
C14 H141 0.86(3) ?
C16 H161 0.82(4) ?
C17 H171 0.92(4) ?
C18 H181 0.91(4) ?
C19 H191 0.96(3) ?
C23 H231 0.96(3) ?
C24 H241 0.96(3) ?
C26 H261 0.92(3) ?
C27 H271 0.90(4) ?
C28 H281 0.87(3) ?
C29 H291 0.92(3) ?
